data_7713102
loop_
_publ_author_name
'Theodosopoulou, Dimitra'
'De La Pena, Miguel Alonso'
'Abou-Derhamine, Sary'
'Douair, Iskander'
'Roisnel, Thierry'
'Cordier, Marie'
'Piola, Lorenzo'
'Fernandez, Alvaro'
'Welle, Alexandre'
'Maron, Laurent'
'Carpentier, Jean-Francois'
'Kirillov, Evgueni'

_publ_section_title
;
 C1-Symmetric {Cyclopentadienyl/Indenyl}-Metallocene Catalysts: Synthesis,
 Structure, Isospecific Polymerization of Propylene and Stereocontrol
 Mechanism
;
_journal_name_full 'Dalton Transactions'
_journal_paper_doi 10.1039/D3DT01306E
_journal_year 2023
_chemical_compound_source 'synthesis as described'
_chemical_formula_moiety 'C20 H24 Cl2 Si Zr'
_chemical_formula_sum 'C20 H24 Cl2 Si Zr'
_chemical_formula_weight 454.60
_space_group_crystal_system triclinic
_space_group_IT_number 2
_space_group_name_Hall '-P 1'
_space_group_name_H-M_alt 'P -1'
_atom_sites_solution_hydrogens geom
_atom_sites_solution_primary dual
_audit_update_record
;
2023-03-13 deposited with the CCDC.	2023-05-19 downloaded from the CCDC.
;
_cell_angle_alpha 74.342(6)
_cell_angle_beta 71.581(9)
_cell_angle_gamma 75.201(6)
_cell_formula_units_Z 2
_cell_length_a 9.640(2)
_cell_length_b 10.518(3)
_cell_length_c 10.543(2)
_cell_measurement_reflns_used 219
_cell_measurement_temperature 150(2)
_cell_measurement_theta_max 17.5789
_cell_measurement_theta_min 2.7604
_cell_measurement_wavelength 0.710730
_cell_volume 959.5(4)
_computing_molecular_graphics
;
   'SXGRAPH (L. Farrugia, 1999), Mercury (CSD, 2020)'
;
_computing_publication_material 'CRYSCALC (T. Roisnel, local program, 2021)'
_computing_structure_refinement 'SHELXL-2019_2 (Sheldrick, 2019)'
_computing_structure_solution 'SHELXT (Sheldrick, 2015)'
_diffrn_ambient_temperature 150(2)
_diffrn_detector CCD-LDI-APEX2
_diffrn_measured_fraction_theta_full 0.979
_diffrn_measured_fraction_theta_max 0.954
_diffrn_measurement_device_type 'APEXII Bruker-AXS'
_diffrn_measurement_method 'CCD rotation images, thin slices'
_diffrn_orient_matrix_UB_11 -0.0330256
_diffrn_orient_matrix_UB_12 -0.0877758
_diffrn_orient_matrix_UB_13 0.0470247
_diffrn_orient_matrix_UB_21 0.0927638
_diffrn_orient_matrix_UB_22 -0.0482332
_diffrn_orient_matrix_UB_23 -0.0561929
_diffrn_orient_matrix_UB_31 0.0521879
_diffrn_orient_matrix_UB_32 -0.0098863
_diffrn_orient_matrix_UB_33 0.0714499
_diffrn_radiation_monochromator graphite
_diffrn_radiation_probe x-ray
_diffrn_radiation_source 'fine-focus sealed tube'
_diffrn_radiation_type MoK\a
_diffrn_radiation_wavelength 0.71073
_diffrn_reflns_av_unetI/netI 0.1045
_diffrn_reflns_limit_h_max 12
_diffrn_reflns_limit_h_min -11
_diffrn_reflns_limit_k_max 13
_diffrn_reflns_limit_k_min -12
_diffrn_reflns_limit_l_max 13
_diffrn_reflns_limit_l_min 0
_diffrn_reflns_number 4221
_diffrn_reflns_theta_full 25.242
_diffrn_reflns_theta_max 27.511
_diffrn_reflns_theta_min 2.047
_exptl_absorpt_coefficient_mu 0.913
_exptl_absorpt_correction_T_max 0.938
_exptl_absorpt_correction_T_min 0.714
_exptl_absorpt_correction_type multi-scan
_exptl_absorpt_process_details
;
  [Sheldrick, G.M. (2014). SADABS Bruker AXS Inc., Madison, Wisconsin, USA]
;
_exptl_crystal_colour yellow
_exptl_crystal_density_diffrn 1.573
_exptl_crystal_description prism
_exptl_crystal_F_000 464
_exptl_crystal_size_max 0.110
_exptl_crystal_size_mid 0.080
_exptl_crystal_size_min 0.070
_refine_diff_density_max 0.701
_refine_diff_density_min -0.665
_refine_diff_density_rms 0.145
_refine_ls_extinction_method none
_refine_ls_goodness_of_fit_ref 0.938
_refine_ls_hydrogen_treatment constr
_refine_ls_matrix_type full
_refine_ls_number_parameters 224
_refine_ls_number_reflns 4221
_refine_ls_number_restraints 0
_refine_ls_restrained_S_all 0.938
_refine_ls_R_factor_all 0.0995
_refine_ls_R_factor_gt 0.0561
_refine_ls_shift/su_max 0.005
_refine_ls_shift/su_mean 0.000
_refine_ls_structure_factor_coef Fsqd
_refine_ls_weighting_details 'w=1/[\s^2^(Fo^2^)+(0.0532P)^2^+2.7187P] where P=(Fo^2^+2Fc^2^)/3'
_refine_ls_weighting_scheme calc
_refine_ls_wR_factor_gt 0.1153
_refine_ls_wR_factor_ref 0.1394
_reflns_number_gt 2879
_reflns_number_total 4221
_reflns_threshold_expression >2sigma(I)
_cod_data_source_file d3dt01306e2.cif
_cod_data_source_block 3a-Zr_SAR074
_cod_database_code 7713102

loop_
_space_group_symop_operation_xyz
'x, y, z'
'-x, -y, -z'

loop_
_atom_site_label
_atom_site_type_symbol
_atom_site_fract_x
_atom_site_fract_y
_atom_site_fract_z
_atom_site_U_iso_or_equiv
_atom_site_adp_type
_atom_site_occupancy
_atom_site_site_symmetry_order
_atom_site_calc_flag
_atom_site_refinement_flags_posn
_atom_site_refinement_flags_adp
_atom_site_refinement_flags_occupancy
_atom_site_disorder_assembly
_atom_site_disorder_group
Zr1 Zr 0.82278(6) 0.24141(5) 0.23825(6) 0.01931(17) Uani 1 1 d . . . . .
Cl1 Cl 0.83269(16) 0.00113(14) 0.30501(15) 0.0265(3) Uani 1 1 d . . . . .
Cl2 Cl 1.08855(16) 0.24886(16) 0.17023(16) 0.0300(4) Uani 1 1 d . . . . .
C1 C 0.6345(6) 0.3980(5) 0.3708(5) 0.0192(12) Uani 1 1 d . . . . .
C2 C 0.6236(6) 0.2649(6) 0.4538(6) 0.0211(12) Uani 1 1 d . . . . .
C3 C 0.7527(6) 0.2121(5) 0.5020(6) 0.0208(12) Uani 1 1 d . . . . .
C4 C 0.8461(6) 0.3076(6) 0.4484(6) 0.0234(13) Uani 1 1 d . . . . .
C5 C 0.7779(6) 0.4198(6) 0.3664(6) 0.0213(12) Uani 1 1 d . . . . .
C6 C 0.4934(6) 0.1935(6) 0.4964(6) 0.0242(13) Uani 1 1 d . . . . .
H6A H 0.498715 0.124276 0.579156 0.036 Uiso 1 1 calc R U . . .
H6B H 0.496849 0.151449 0.422804 0.036 Uiso 1 1 calc R U . . .
H6C H 0.400176 0.258531 0.514848 0.036 Uiso 1 1 calc R U . . .
C7 C 0.7808(7) 0.0829(6) 0.6015(6) 0.0291(14) Uani 1 1 d . . . . .
H7A H 0.888097 0.047627 0.583152 0.044 Uiso 1 1 calc R U . . .
H7B H 0.730532 0.017451 0.591628 0.044 Uiso 1 1 calc R U . . .
H7C H 0.742315 0.099011 0.694713 0.044 Uiso 1 1 calc R U . . .
C8 C 0.9891(7) 0.2970(6) 0.4845(6) 0.0277(14) Uani 1 1 d . . . . .
H8A H 0.965901 0.321993 0.572949 0.042 Uiso 1 1 calc R U . . .
H8B H 1.049727 0.357645 0.414024 0.042 Uiso 1 1 calc R U . . .
H8C H 1.044454 0.204357 0.489760 0.042 Uiso 1 1 calc R U . . .
C9 C 0.8423(7) 0.5458(6) 0.2964(7) 0.0297(14) Uani 1 1 d . . . . .
H9A H 0.805975 0.610016 0.357156 0.045 Uiso 1 1 calc R U . . .
H9B H 0.811577 0.586163 0.211848 0.045 Uiso 1 1 calc R U . . .
H9C H 0.951188 0.522883 0.274689 0.045 Uiso 1 1 calc R U . . .
Si1 Si 0.52766(18) 0.48780(16) 0.23984(17) 0.0229(4) Uani 1 1 d . . . . .
C11 C 0.5399(8) 0.6691(6) 0.1785(7) 0.0346(16) Uani 1 1 d . . . . .
H11A H 0.637613 0.678165 0.114551 0.052 Uiso 1 1 calc R U . . .
H11B H 0.526781 0.708898 0.256542 0.052 Uiso 1 1 calc R U . . .
H11C H 0.461819 0.715768 0.132180 0.052 Uiso 1 1 calc R U . . .
C12 C 0.3284(7) 0.4744(7) 0.2963(7) 0.0360(16) Uani 1 1 d . . . . .
H12A H 0.281729 0.520823 0.221895 0.054 Uiso 1 1 calc R U . . .
H12B H 0.278446 0.515856 0.375855 0.054 Uiso 1 1 calc R U . . .
H12C H 0.319734 0.379488 0.320994 0.054 Uiso 1 1 calc R U . . .
C13 C 0.6448(6) 0.3875(6) 0.1084(6) 0.0220(13) Uani 1 1 d . . . . .
C14 C 0.6399(6) 0.2545(6) 0.0998(6) 0.0210(12) Uani 1 1 d . . . . .
C15 C 0.5246(7) 0.1768(6) 0.1542(6) 0.0245(13) Uani 1 1 d . . . . .
H15 H 0.431111 0.210458 0.210553 0.029 Uiso 1 1 calc R U . . .
C16 C 0.5517(7) 0.0527(6) 0.1234(6) 0.0290(14) Uani 1 1 d . . . . .
H16 H 0.475998 -0.000077 0.159287 0.035 Uiso 1 1 calc R U . . .
C17 C 0.6899(7) 0.0017(6) 0.0394(6) 0.0268(14) Uani 1 1 d . . . . .
H17 H 0.704117 -0.084602 0.020207 0.032 Uiso 1 1 calc R U . . .
C18 C 0.8021(6) 0.0705(6) -0.0146(6) 0.0244(13) Uani 1 1 d . . . . .
H18 H 0.893743 0.034101 -0.071337 0.029 Uiso 1 1 calc R U . . .
C19 C 0.7800(6) 0.1989(6) 0.0155(6) 0.0235(13) Uani 1 1 d . . . . .
C20 C 0.8746(7) 0.2942(6) -0.0237(6) 0.0262(13) Uani 1 1 d . . . . .
H20 H 0.975457 0.282666 -0.076074 0.031 Uiso 1 1 calc R U . . .
C21 C 0.7924(7) 0.4089(6) 0.0290(6) 0.0248(13) Uani 1 1 d . . . . .
H21 H 0.828921 0.488948 0.014240 0.030 Uiso 1 1 calc R U . . .

loop_
_atom_site_aniso_label
_atom_site_aniso_U_11
_atom_site_aniso_U_22
_atom_site_aniso_U_33
_atom_site_aniso_U_23
_atom_site_aniso_U_13
_atom_site_aniso_U_12
Zr1 0.0195(3) 0.0186(3) 0.0192(3) -0.0030(2) -0.0061(2) -0.0022(2)
Cl1 0.0326(8) 0.0207(7) 0.0263(8) -0.0027(6) -0.0113(7) -0.0030(6)
Cl2 0.0208(8) 0.0377(9) 0.0322(9) -0.0112(7) -0.0044(6) -0.0057(6)
C1 0.017(3) 0.023(3) 0.017(3) -0.006(2) -0.005(2) -0.002(2)
C2 0.024(3) 0.024(3) 0.014(3) -0.005(2) -0.003(2) -0.004(2)
C3 0.020(3) 0.020(3) 0.018(3) -0.004(2) -0.003(2) 0.000(2)
C4 0.024(3) 0.028(3) 0.020(3) -0.008(3) -0.008(3) -0.003(3)
C5 0.026(3) 0.024(3) 0.018(3) -0.006(2) -0.011(3) -0.005(2)
C6 0.025(3) 0.024(3) 0.025(3) -0.004(3) -0.006(3) -0.010(3)
C7 0.034(4) 0.025(3) 0.023(3) 0.002(3) -0.009(3) -0.001(3)
C8 0.033(3) 0.027(3) 0.029(3) -0.008(3) -0.019(3) 0.001(3)
C9 0.035(4) 0.023(3) 0.038(4) -0.006(3) -0.015(3) -0.009(3)
Si1 0.0261(9) 0.0212(8) 0.0217(9) -0.0062(7) -0.0106(7) 0.0024(7)
C11 0.045(4) 0.024(3) 0.035(4) -0.007(3) -0.019(3) 0.005(3)
C12 0.029(4) 0.048(4) 0.030(4) -0.017(3) -0.011(3) 0.008(3)
C13 0.025(3) 0.021(3) 0.021(3) -0.004(2) -0.014(3) 0.005(2)
C14 0.021(3) 0.025(3) 0.018(3) -0.005(2) -0.008(2) 0.000(2)
C15 0.028(3) 0.028(3) 0.017(3) -0.004(2) -0.011(3) 0.001(3)
C16 0.029(3) 0.034(3) 0.030(4) -0.005(3) -0.014(3) -0.009(3)
C17 0.034(4) 0.028(3) 0.025(3) -0.009(3) -0.012(3) -0.008(3)
C18 0.023(3) 0.027(3) 0.024(3) -0.013(3) -0.008(3) 0.004(3)
C19 0.022(3) 0.029(3) 0.021(3) -0.006(3) -0.012(3) 0.001(2)
C20 0.029(3) 0.035(4) 0.014(3) 0.000(3) -0.004(3) -0.010(3)
C21 0.030(3) 0.023(3) 0.023(3) 0.002(2) -0.013(3) -0.008(3)

loop_
_atom_type_symbol
_atom_type_description
_atom_type_scat_dispersion_real
_atom_type_scat_dispersion_imag
_atom_type_scat_source
C C 0.0033 0.0016 'International Tables Vol C Tables 4.2.6.8 and 6.1.1.4'
H H 0.0000 0.0000 'International Tables Vol C Tables 4.2.6.8 and 6.1.1.4'
Si Si 0.0817 0.0704 'International Tables Vol C Tables 4.2.6.8 and 6.1.1.4'
Cl Cl 0.1484 0.1585 'International Tables Vol C Tables 4.2.6.8 and 6.1.1.4'
Zr Zr -2.9673 0.5597 'International Tables Vol C Tables 4.2.6.8 and 6.1.1.4'

loop_
_geom_angle_atom_site_label_1
_geom_angle_atom_site_label_2
_geom_angle_atom_site_label_3
_geom_angle
_geom_angle_site_symmetry_1
_geom_angle_site_symmetry_3
_geom_angle_publ_flag
Cl1 Zr1 Cl2 100.29(5) . . ?
Cl1 Zr1 C1 121.82(14) . . ?
Cl2 Zr1 C1 122.34(13) . . ?
Cl1 Zr1 C21 133.24(14) . . ?
Cl2 Zr1 C21 89.91(14) . . ?
C1 Zr1 C21 87.83(19) . . ?
Cl1 Zr1 C5 133.63(14) . . ?
Cl2 Zr1 C5 88.61(14) . . ?
C1 Zr1 C5 33.98(17) . . ?
C21 Zr1 C5 91.70(19) . . ?
Cl1 Zr1 C13 120.63(14) . . ?
Cl2 Zr1 C13 123.59(15) . . ?
C1 Zr1 C13 67.98(18) . . ?
C21 Zr1 C13 33.87(19) . . ?
C5 Zr1 C13 89.01(18) . . ?
Cl1 Zr1 C2 88.33(13) . . ?
Cl2 Zr1 C2 132.58(13) . . ?
C1 Zr1 C2 33.93(18) . . ?
C21 Zr1 C2 117.43(19) . . ?
C5 Zr1 C2 55.10(18) . . ?
C13 Zr1 C2 88.61(19) . . ?
Cl1 Zr1 C20 104.80(14) . . ?
Cl2 Zr1 C20 79.38(14) . . ?
C1 Zr1 C20 119.38(19) . . ?
C21 Zr1 C20 32.38(19) . . ?
C5 Zr1 C20 121.57(19) . . ?
C13 Zr1 C20 55.12(19) . . ?
C2 Zr1 C20 143.34(19) . . ?
Cl1 Zr1 C14 88.32(13) . . ?
Cl2 Zr1 C14 132.23(13) . . ?
C1 Zr1 C14 89.61(17) . . ?
C21 Zr1 C14 53.80(18) . . ?
C5 Zr1 C14 118.59(17) . . ?
C13 Zr1 C14 32.96(17) . . ?
C2 Zr1 C14 94.20(18) . . ?
C20 Zr1 C14 53.15(18) . . ?
Cl1 Zr1 C4 104.55(14) . . ?
Cl2 Zr1 C4 79.47(13) . . ?
C1 Zr1 C4 54.64(17) . . ?
C21 Zr1 C4 122.20(19) . . ?
C5 Zr1 C4 32.25(18) . . ?
C13 Zr1 C4 119.90(18) . . ?
C2 Zr1 C4 53.38(18) . . ?
C20 Zr1 C4 146.32(19) . . ?
C14 Zr1 C4 143.70(18) . . ?
Cl1 Zr1 C3 80.10(13) . . ?
Cl2 Zr1 C3 103.11(13) . . ?
C1 Zr1 C3 54.79(17) . . ?
C21 Zr1 C3 141.82(18) . . ?
C5 Zr1 C3 53.64(18) . . ?
C13 Zr1 C3 119.72(18) . . ?
C2 Zr1 C3 32.26(17) . . ?
C20 Zr1 C3 174.14(18) . . ?
C14 Zr1 C3 124.65(18) . . ?
C4 Zr1 C3 31.48(17) . . ?
Cl1 Zr1 C19 80.69(13) . . ?
Cl2 Zr1 C19 103.05(13) . . ?
C1 Zr1 C19 119.88(17) . . ?
C21 Zr1 C19 52.58(18) . . ?
C5 Zr1 C19 141.64(18) . . ?
C13 Zr1 C19 53.98(18) . . ?
C2 Zr1 C19 124.37(18) . . ?
C20 Zr1 C19 31.26(17) . . ?
C14 Zr1 C19 31.76(17) . . ?
C4 Zr1 C19 173.81(17) . . ?
C3 Zr1 C19 149.83(18) . . ?
C5 C1 C2 105.3(5) . . ?
C5 C1 Si1 124.9(4) . . ?
C2 C1 Si1 125.2(4) . . ?
C5 C1 Zr1 73.4(3) . . ?
C2 C1 Zr1 74.1(3) . . ?
Si1 C1 Zr1 98.7(2) . . ?
C3 C2 C1 109.0(5) . . ?
C3 C2 C6 123.2(5) . . ?
C1 C2 C6 127.6(5) . . ?
C3 C2 Zr1 77.9(3) . . ?
C1 C2 Zr1 72.0(3) . . ?
C6 C2 Zr1 120.8(4) . . ?
C4 C3 C2 107.9(5) . . ?
C4 C3 C7 125.3(5) . . ?
C2 C3 C7 126.7(5) . . ?
C4 C3 Zr1 73.7(3) . . ?
C2 C3 Zr1 69.9(3) . . ?
C7 C3 Zr1 125.8(4) . . ?
C3 C4 C5 109.0(5) . . ?
C3 C4 C8 125.2(5) . . ?
C5 C4 C8 125.6(5) . . ?
C3 C4 Zr1 74.8(3) . . ?
C5 C4 Zr1 69.6(3) . . ?
C8 C4 Zr1 126.2(4) . . ?
C4 C5 C1 108.8(5) . . ?
C4 C5 C9 124.2(5) . . ?
C1 C5 C9 126.8(5) . . ?
C4 C5 Zr1 78.1(3) . . ?
C1 C5 Zr1 72.7(3) . . ?
C9 C5 Zr1 119.6(4) . . ?
C2 C6 H6A 109.5 . . ?
C2 C6 H6B 109.5 . . ?
H6A C6 H6B 109.5 . . ?
C2 C6 H6C 109.5 . . ?
H6A C6 H6C 109.5 . . ?
H6B C6 H6C 109.5 . . ?
C3 C7 H7A 109.5 . . ?
C3 C7 H7B 109.5 . . ?
H7A C7 H7B 109.5 . . ?
C3 C7 H7C 109.5 . . ?
H7A C7 H7C 109.5 . . ?
H7B C7 H7C 109.5 . . ?
C4 C8 H8A 109.5 . . ?
C4 C8 H8B 109.5 . . ?
H8A C8 H8B 109.5 . . ?
C4 C8 H8C 109.5 . . ?
H8A C8 H8C 109.5 . . ?
H8B C8 H8C 109.5 . . ?
C5 C9 H9A 109.5 . . ?
C5 C9 H9B 109.5 . . ?
H9A C9 H9B 109.5 . . ?
C5 C9 H9C 109.5 . . ?
H9A C9 H9C 109.5 . . ?
H9B C9 H9C 109.5 . . ?
C12 Si1 C11 108.1(3) . . ?
C12 Si1 C13 114.4(3) . . ?
C11 Si1 C13 111.5(3) . . ?
C12 Si1 C1 114.4(3) . . ?
C11 Si1 C1 113.2(3) . . ?
C13 Si1 C1 94.9(2) . . ?
Si1 C11 H11A 109.5 . . ?
Si1 C11 H11B 109.5 . . ?
H11A C11 H11B 109.5 . . ?
Si1 C11 H11C 109.5 . . ?
H11A C11 H11C 109.5 . . ?
H11B C11 H11C 109.5 . . ?
Si1 C12 H12A 109.5 . . ?
Si1 C12 H12B 109.5 . . ?
H12A C12 H12B 109.5 . . ?
Si1 C12 H12C 109.5 . . ?
H12A C12 H12C 109.5 . . ?
H12B C12 H12C 109.5 . . ?
C14 C13 C21 104.9(5) . . ?
C14 C13 Si1 129.0(4) . . ?
C21 C13 Si1 122.3(4) . . ?
C14 C13 Zr1 77.1(3) . . ?
C21 C13 Zr1 72.5(3) . . ?
Si1 C13 Zr1 98.4(2) . . ?
C15 C14 C13 132.1(5) . . ?
C15 C14 C19 118.6(5) . . ?
C13 C14 C19 109.2(5) . . ?
C15 C14 Zr1 120.6(4) . . ?
C13 C14 Zr1 70.0(3) . . ?
C19 C14 Zr1 77.8(3) . . ?
C16 C15 C14 118.6(6) . . ?
C16 C15 H15 120.7 . . ?
C14 C15 H15 120.7 . . ?
C15 C16 C17 121.3(6) . . ?
C15 C16 H16 119.4 . . ?
C17 C16 H16 119.4 . . ?
C18 C17 C16 122.6(5) . . ?
C18 C17 H17 118.7 . . ?
C16 C17 H17 118.7 . . ?
C17 C18 C19 118.2(5) . . ?
C17 C18 H18 120.9 . . ?
C19 C18 H18 120.9 . . ?
C18 C19 C20 131.9(6) . . ?
C18 C19 C14 120.6(5) . . ?
C20 C19 C14 107.5(5) . . ?
C18 C19 Zr1 124.6(4) . . ?
C20 C19 Zr1 70.4(3) . . ?
C14 C19 Zr1 70.4(3) . . ?
C21 C20 C19 108.0(5) . . ?
C21 C20 Zr1 69.8(3) . . ?
C19 C20 Zr1 78.3(3) . . ?
C21 C20 H20 126.0 . . ?
C19 C20 H20 126.0 . . ?
Zr1 C20 H20 117.7 . . ?
C20 C21 C13 110.3(5) . . ?
C20 C21 Zr1 77.8(3) . . ?
C13 C21 Zr1 73.6(3) . . ?
C20 C21 H21 124.9 . . ?
C13 C21 H21 124.9 . . ?
Zr1 C21 H21 115.5 . . ?

loop_
_geom_bond_atom_site_label_1
_geom_bond_atom_site_label_2
_geom_bond_distance
_geom_bond_site_symmetry_2
_geom_bond_publ_flag
Zr1 Cl1 2.4189(16) . ?
Zr1 Cl2 2.4486(16) . ?
Zr1 C1 2.465(5) . ?
Zr1 C21 2.471(6) . ?
Zr1 C5 2.474(5) . ?
Zr1 C13 2.486(5) . ?
Zr1 C2 2.493(6) . ?
Zr1 C20 2.574(6) . ?
Zr1 C14 2.579(5) . ?
Zr1 C4 2.582(5) . ?
Zr1 C3 2.596(6) . ?
Zr1 C19 2.676(5) . ?
C1 C5 1.443(7) . ?
C1 C2 1.447(8) . ?
C1 Si1 1.886(5) . ?
C2 C3 1.417(8) . ?
C2 C6 1.512(7) . ?
C3 C4 1.405(8) . ?
C3 C7 1.497(8) . ?
C4 C5 1.408(8) . ?
C4 C8 1.513(8) . ?
C5 C9 1.513(8) . ?
C6 H6A 0.9800 . ?
C6 H6B 0.9800 . ?
C6 H6C 0.9800 . ?
C7 H7A 0.9800 . ?
C7 H7B 0.9800 . ?
C7 H7C 0.9800 . ?
C8 H8A 0.9800 . ?
C8 H8B 0.9800 . ?
C8 H8C 0.9800 . ?
C9 H9A 0.9800 . ?
C9 H9B 0.9800 . ?
C9 H9C 0.9800 . ?
Si1 C12 1.853(6) . ?
Si1 C11 1.863(6) . ?
Si1 C13 1.871(6) . ?
C11 H11A 0.9800 . ?
C11 H11B 0.9800 . ?
C11 H11C 0.9800 . ?
C12 H12A 0.9800 . ?
C12 H12B 0.9800 . ?
C12 H12C 0.9800 . ?
C13 C14 1.440(8) . ?
C13 C21 1.444(8) . ?
C14 C15 1.428(8) . ?
C14 C19 1.441(8) . ?
C15 C16 1.371(8) . ?
C15 H15 0.9500 . ?
C16 C17 1.411(8) . ?
C16 H16 0.9500 . ?
C17 C18 1.344(8) . ?
C17 H17 0.9500 . ?
C18 C19 1.418(8) . ?
C18 H18 0.9500 . ?
C19 C20 1.418(8) . ?
C20 C21 1.410(8) . ?
C20 H20 0.9500 . ?
C21 H21 0.9500 . ?

loop_
_geom_torsion_atom_site_label_1
_geom_torsion_atom_site_label_2
_geom_torsion_atom_site_label_3
_geom_torsion_atom_site_label_4
_geom_torsion
_geom_torsion_site_symmetry_1
_geom_torsion_site_symmetry_2
_geom_torsion_site_symmetry_3
_geom_torsion_site_symmetry_4
_geom_torsion_publ_flag
C5 C1 C2 C3 2.5(6) . . . . ?
Si1 C1 C2 C3 159.3(4) . . . . ?
Zr1 C1 C2 C3 69.8(4) . . . . ?
C5 C1 C2 C6 177.4(5) . . . . ?
Si1 C1 C2 C6 -25.9(8) . . . . ?
Zr1 C1 C2 C6 -115.4(5) . . . . ?
C5 C1 C2 Zr1 -67.3(4) . . . . ?
Si1 C1 C2 Zr1 89.5(4) . . . . ?
C1 C2 C3 C4 -1.4(6) . . . . ?
C6 C2 C3 C4 -176.6(5) . . . . ?
Zr1 C2 C3 C4 64.4(4) . . . . ?
C1 C2 C3 C7 173.9(5) . . . . ?
C6 C2 C3 C7 -1.2(9) . . . . ?
Zr1 C2 C3 C7 -120.2(6) . . . . ?
C1 C2 C3 Zr1 -65.9(4) . . . . ?
C6 C2 C3 Zr1 119.0(5) . . . . ?
C2 C3 C4 C5 -0.3(6) . . . . ?
C7 C3 C4 C5 -175.7(5) . . . . ?
Zr1 C3 C4 C5 61.6(4) . . . . ?
C2 C3 C4 C8 174.2(5) . . . . ?
C7 C3 C4 C8 -1.3(9) . . . . ?
Zr1 C3 C4 C8 -123.9(6) . . . . ?
C2 C3 C4 Zr1 -61.9(4) . . . . ?
C7 C3 C4 Zr1 122.7(5) . . . . ?
C3 C4 C5 C1 1.9(6) . . . . ?
C8 C4 C5 C1 -172.5(5) . . . . ?
Zr1 C4 C5 C1 66.8(4) . . . . ?
C3 C4 C5 C9 177.2(5) . . . . ?
C8 C4 C5 C9 2.8(9) . . . . ?
Zr1 C4 C5 C9 -117.8(6) . . . . ?
C3 C4 C5 Zr1 -64.9(4) . . . . ?
C8 C4 C5 Zr1 120.7(6) . . . . ?
C2 C1 C5 C4 -2.7(6) . . . . ?
Si1 C1 C5 C4 -159.6(4) . . . . ?
Zr1 C1 C5 C4 -70.5(4) . . . . ?
C2 C1 C5 C9 -177.9(5) . . . . ?
Si1 C1 C5 C9 25.2(8) . . . . ?
Zr1 C1 C5 C9 114.3(6) . . . . ?
C2 C1 C5 Zr1 67.8(4) . . . . ?
Si1 C1 C5 Zr1 -89.1(4) . . . . ?
C5 C1 Si1 C12 -163.9(5) . . . . ?
C2 C1 Si1 C12 43.7(6) . . . . ?
Zr1 C1 Si1 C12 120.4(3) . . . . ?
C5 C1 Si1 C11 -39.4(6) . . . . ?
C2 C1 Si1 C11 168.2(5) . . . . ?
Zr1 C1 Si1 C11 -115.1(3) . . . . ?
C5 C1 Si1 C13 76.5(5) . . . . ?
C2 C1 Si1 C13 -75.9(5) . . . . ?
Zr1 C1 Si1 C13 0.8(3) . . . . ?
C12 Si1 C13 C14 -40.3(6) . . . . ?
C11 Si1 C13 C14 -163.4(5) . . . . ?
C1 Si1 C13 C14 79.4(5) . . . . ?
C12 Si1 C13 C21 165.0(4) . . . . ?
C11 Si1 C13 C21 41.9(5) . . . . ?
C1 Si1 C13 C21 -75.3(5) . . . . ?
C12 Si1 C13 Zr1 -120.4(3) . . . . ?
C11 Si1 C13 Zr1 116.5(3) . . . . ?
C1 Si1 C13 Zr1 -0.7(3) . . . . ?
C21 C13 C14 C15 -178.7(6) . . . . ?
Si1 C13 C14 C15 23.2(9) . . . . ?
Zr1 C13 C14 C15 113.6(6) . . . . ?
C21 C13 C14 C19 -1.0(6) . . . . ?
Si1 C13 C14 C19 -159.0(4) . . . . ?
Zr1 C13 C14 C19 -68.6(4) . . . . ?
C21 C13 C14 Zr1 67.6(3) . . . . ?
Si1 C13 C14 Zr1 -90.4(4) . . . . ?
C13 C14 C15 C16 177.3(6) . . . . ?
C19 C14 C15 C16 -0.3(8) . . . . ?
Zr1 C14 C15 C16 -92.8(6) . . . . ?
C14 C15 C16 C17 -0.3(8) . . . . ?
C15 C16 C17 C18 0.2(9) . . . . ?
C16 C17 C18 C19 0.4(9) . . . . ?
C17 C18 C19 C20 179.4(6) . . . . ?
C17 C18 C19 C14 -1.0(8) . . . . ?
C17 C18 C19 Zr1 85.3(6) . . . . ?
C15 C14 C19 C18 0.9(8) . . . . ?
C13 C14 C19 C18 -177.2(5) . . . . ?
Zr1 C14 C19 C18 119.3(5) . . . . ?
C15 C14 C19 C20 -179.4(5) . . . . ?
C13 C14 C19 C20 2.5(6) . . . . ?
Zr1 C14 C19 C20 -61.0(4) . . . . ?
C15 C14 C19 Zr1 -118.4(5) . . . . ?
C13 C14 C19 Zr1 63.5(4) . . . . ?
C18 C19 C20 C21 176.6(6) . . . . ?
C14 C19 C20 C21 -3.1(6) . . . . ?
Zr1 C19 C20 C21 -64.0(4) . . . . ?
C18 C19 C20 Zr1 -119.4(6) . . . . ?
C14 C19 C20 Zr1 61.0(4) . . . . ?
C19 C20 C21 C13 2.6(6) . . . . ?
Zr1 C20 C21 C13 -67.2(4) . . . . ?
C19 C20 C21 Zr1 69.8(4) . . . . ?
C14 C13 C21 C20 -1.0(6) . . . . ?
Si1 C13 C21 C20 158.9(4) . . . . ?
Zr1 C13 C21 C20 69.9(4) . . . . ?
C14 C13 C21 Zr1 -70.9(4) . . . . ?
Si1 C13 C21 Zr1 89.0(4) . . . . ?
